data_4075718
loop_
_publ_author_name
'Tang, Yongjun'
'Zakharov, Lev N.'
'Rheingold, Arnold L.'
'Kemp, Richard A.'

_publ_section_title
;
 Synthesis and Structural Characterization of Magnesium Amide Complexes
 Containing &#x2212;N[(R)(SiMe3)] Ligands
;
_journal_issue 5
_journal_name_full Organometallics
_journal_page_first 836
_journal_paper_doi 10.1021/om049203c
_journal_volume 24
_journal_year 2005
_chemical_formula_sum 'C30 H58 Mg N2 O Si2'
_chemical_formula_weight 543.27
_chemical_name_systematic
; 
 ? 
;
_space_group_IT_number 14
_symmetry_cell_setting monoclinic
_symmetry_space_group_name_Hall '-P 2yn'
_symmetry_space_group_name_H-M 'P 1 21/n 1'
_atom_sites_solution_hydrogens geom
_atom_sites_solution_primary direct
_atom_sites_solution_secondary difmap
_audit_creation_method SHELXL-97
_cell_angle_alpha 90.00
_cell_angle_beta 102.533(2)
_cell_angle_gamma 90.00
_cell_formula_units_Z 4
_cell_length_a 11.4854(9)
_cell_length_b 16.9421(13)
_cell_length_c 16.8527(13)
_cell_measurement_reflns_used 5023
_cell_measurement_temperature 100(2)
_cell_measurement_theta_max 27.50
_cell_measurement_theta_min 2.41
_cell_volume 3201.2(4)
_computing_cell_refinement 'Bruker SMART'
_computing_data_collection 'Bruker SMART'
_computing_data_reduction 'Bruker SAINT'
_computing_molecular_graphics 'Bruker SHELXTL'
_computing_publication_material 'Bruker SHELXTL'
_computing_structure_refinement 'SHELXL-97 (Sheldrick, 1997)'
_computing_structure_solution 'SHELXS-97 (Sheldrick, 1990)'
_diffrn_ambient_temperature 100(2)
_diffrn_measured_fraction_theta_full 0.985
_diffrn_measured_fraction_theta_max 0.985
_diffrn_measurement_device_type 'CCD area detector'
_diffrn_measurement_method 'phi and omega scans'
_diffrn_radiation_monochromator graphite
_diffrn_radiation_source 'fine-focus sealed tube'
_diffrn_radiation_type MoK\a
_diffrn_radiation_wavelength 0.71073
_diffrn_reflns_av_R_equivalents 0.0294
_diffrn_reflns_av_sigmaI/netI 0.0382
_diffrn_reflns_limit_h_max 14
_diffrn_reflns_limit_h_min -14
_diffrn_reflns_limit_k_max 21
_diffrn_reflns_limit_k_min -21
_diffrn_reflns_limit_l_max 21
_diffrn_reflns_limit_l_min -10
_diffrn_reflns_number 19761
_diffrn_reflns_theta_full 27.52
_diffrn_reflns_theta_max 27.52
_diffrn_reflns_theta_min 1.73
_exptl_absorpt_coefficient_mu 0.155
_exptl_absorpt_correction_T_max 1.000
_exptl_absorpt_correction_T_min 0.821
_exptl_absorpt_correction_type multi-scan
_exptl_absorpt_process_details SADABS
_exptl_crystal_colour Colorless
_exptl_crystal_density_diffrn 1.127
_exptl_crystal_density_meas 0
_exptl_crystal_density_method 'not measured'
_exptl_crystal_description Block
_exptl_crystal_F_000 1200
_exptl_crystal_size_max 0.38
_exptl_crystal_size_mid 0.33
_exptl_crystal_size_min 0.30
_refine_diff_density_max 0.468
_refine_diff_density_min -0.239
_refine_diff_density_rms 0.050
_refine_ls_extinction_method none
_refine_ls_goodness_of_fit_ref 1.030
_refine_ls_hydrogen_treatment mixed
_refine_ls_matrix_type full
_refine_ls_number_parameters 557
_refine_ls_number_reflns 7242
_refine_ls_number_restraints 0
_refine_ls_restrained_S_all 1.030
_refine_ls_R_factor_all 0.0547
_refine_ls_R_factor_gt 0.0419
_refine_ls_shift/su_max 0.001
_refine_ls_shift/su_mean 0.000
_refine_ls_structure_factor_coef Fsqd
_refine_ls_weighting_details 'calc w=1/[\s^2^(Fo^2^)+(0.0563P)^2^+0.7978P] where P=(Fo^2^+2Fc^2^)/3'
_refine_ls_weighting_scheme calc
_refine_ls_wR_factor_gt 0.1005
_refine_ls_wR_factor_ref 0.1068
_reflns_number_gt 5946
_reflns_number_total 7242
_reflns_threshold_expression >2sigma(I)
_cod_data_source_file om049203csi20041216_122428.cif
_cod_data_source_block Compound_10
_cod_depositor_comments
;
The following automatic conversions were performed:

'_symmetry_cell_setting' value 'Monoclinic' changed to 'monoclinic'
according to /home/saulius/struct/CIF-dictionaries/cif_core.dic
dictionary named 'cif_core.dic' version 2.4.1 from
2010-06-29.

'_exptl_absorpt_correction_type' value 'Multi-scan'
changed to 'multi-scan' according to
/home/saulius/struct/CIF-dictionaries/cif_core.dic dictionary named
'cif_core.dic' version 2.4.1 from 2010-06-29.

Automatic conversion script
Id: cif_fix_values 1715 2011-07-08 13:25:40Z adriana 
;
_cod_original_sg_symbol_H-M P2(1)/n
_cod_database_code 4075718

loop_
_symmetry_equiv_pos_as_xyz
'x, y, z'
'-x+1/2, y+1/2, -z+1/2'
'-x, -y, -z'
'x-1/2, -y-1/2, z-1/2'

loop_
_atom_site_label
_atom_site_type_symbol
_atom_site_fract_x
_atom_site_fract_y
_atom_site_fract_z
_atom_site_U_iso_or_equiv
_atom_site_adp_type
_atom_site_occupancy
_atom_site_symmetry_multiplicity
_atom_site_calc_flag
Mg1 Mg 0.19074(4) 0.27409(3) 0.54110(3) 0.01720(13) Uani 1 1 d
Si1 Si 0.23097(4) 0.36869(2) 0.38533(3) 0.01838(11) Uani 1 1 d
Si2 Si 0.13969(4) 0.13749(2) 0.65769(3) 0.01740(11) Uani 1 1 d
N1 N 0.24188(11) 0.28137(7) 0.43667(8) 0.0170(3) Uani 1 1 d
N2 N 0.08165(11) 0.21025(7) 0.59110(8) 0.0166(3) Uani 1 1 d
C1 C 0.15531(18) 0.36497(11) 0.27429(11) 0.0277(4) Uani 1 1 d
C2 C 0.13633(16) 0.43806(10) 0.43171(12) 0.0262(4) Uani 1 1 d
C3 C 0.37594(16) 0.42276(10) 0.39161(11) 0.0249(4) Uani 1 1 d
C4 C 0.27147(13) 0.20583(8) 0.40163(9) 0.0155(3) Uani 1 1 d
C5 C 0.16176(14) 0.17090(9) 0.34260(10) 0.0193(3) Uani 1 1 d
C6 C 0.31114(15) 0.14550(9) 0.47034(10) 0.0194(3) Uani 1 1 d
C7 C 0.37388(14) 0.21305(9) 0.35637(10) 0.0183(3) Uani 1 1 d
C8 C 0.19062(14) 0.09079(9) 0.30886(10) 0.0209(3) Uani 1 1 d
C9 C 0.33955(15) 0.06458(9) 0.43760(10) 0.0212(3) Uani 1 1 d
C10 C 0.40266(14) 0.13260(9) 0.32267(10) 0.0211(3) Uani 1 1 d
C11 C 0.22823(15) 0.03287(9) 0.37928(10) 0.0222(3) Uani 1 1 d
C12 C 0.29174(15) 0.10148(10) 0.26388(10) 0.0226(3) Uani 1 1 d
C13 C 0.44066(14) 0.07365(10) 0.39240(10) 0.0227(3) Uani 1 1 d
C14 C 0.13982(17) 0.03454(10) 0.61538(12) 0.0252(4) Uani 1 1 d
C15 C 0.30120(15) 0.16312(11) 0.69761(11) 0.0235(3) Uani 1 1 d
C16 C 0.07122(16) 0.12511(12) 0.74865(11) 0.0261(4) Uani 1 1 d
C17 C -0.04595(13) 0.22111(8) 0.55444(9) 0.0158(3) Uani 1 1 d
C18 C -0.05886(14) 0.28687(10) 0.49051(11) 0.0243(4) Uani 1 1 d
C19 C -0.11892(14) 0.24655(11) 0.61680(10) 0.0238(4) Uani 1 1 d
C20 C -0.10416(14) 0.14641(9) 0.51142(11) 0.0213(3) Uani 1 1 d
C21 C -0.18960(15) 0.30222(11) 0.44885(12) 0.0301(4) Uani 1 1 d
C22 C -0.25032(14) 0.26102(10) 0.57561(10) 0.0238(4) Uani 1 1 d
C23 C -0.23533(14) 0.16087(10) 0.47020(11) 0.0240(4) Uani 1 1 d
C24 C -0.25915(15) 0.32670(10) 0.51267(12) 0.0300(4) Uani 1 1 d
C25 C -0.24244(16) 0.22640(12) 0.40712(11) 0.0309(4) Uani 1 1 d
C26 C -0.30447(14) 0.18577(10) 0.53404(11) 0.0237(4) Uani 1 1 d
O1 O 0.26615(9) 0.35500(6) 0.62744(7) 0.0212(2) Uani 1 1 d
C27 C 0.20516(16) 0.37507(10) 0.69180(11) 0.0243(4) Uani 1 1 d
C28 C 0.13896(18) 0.45169(11) 0.67651(13) 0.0321(4) Uani 1 1 d
C29 C 0.37271(15) 0.40185(11) 0.62843(13) 0.0295(4) Uani 1 1 d
C30 C 0.47047(15) 0.34968(11) 0.61211(13) 0.0285(4) Uani 1 1 d
H1A H 0.1426(19) 0.4160(14) 0.2528(13) 0.045(6) Uiso 1 1 d
H1B H 0.2013(19) 0.3364(13) 0.2429(13) 0.046(6) Uiso 1 1 d
H1C H 0.0772(18) 0.3389(12) 0.2669(12) 0.032(5) Uiso 1 1 d
H2A H 0.1407(17) 0.4912(12) 0.4091(12) 0.033(5) Uiso 1 1 d
H2B H 0.1646(17) 0.4424(12) 0.4900(13) 0.035(5) Uiso 1 1 d
H2C H 0.0538(19) 0.4223(12) 0.4189(13) 0.040(6) Uiso 1 1 d
H3A H 0.4126(18) 0.4400(12) 0.4485(14) 0.044(6) Uiso 1 1 d
H3B H 0.3621(18) 0.4678(13) 0.3586(13) 0.042(6) Uiso 1 1 d
H3C H 0.4369(19) 0.3907(13) 0.3743(13) 0.041(6) Uiso 1 1 d
H5A H 0.0975(17) 0.1647(11) 0.3741(11) 0.026(5) Uiso 1 1 d
H5B H 0.1365(15) 0.2070(10) 0.2973(11) 0.020(4) Uiso 1 1 d
H6A H 0.3792(16) 0.1661(10) 0.5068(11) 0.021(4) Uiso 1 1 d
H6B H 0.2450(15) 0.1396(10) 0.4991(10) 0.019(4) Uiso 1 1 d
H7A H 0.3513(15) 0.2505(11) 0.3090(11) 0.023(4) Uiso 1 1 d
H7B H 0.4435(15) 0.2355(10) 0.3928(11) 0.020(4) Uiso 1 1 d
H8 H 0.1198(15) 0.0695(10) 0.2691(10) 0.019(4) Uiso 1 1 d
H9 H 0.3615(15) 0.0301(11) 0.4818(11) 0.024(5) Uiso 1 1 d
H10 H 0.4671(16) 0.1409(10) 0.2946(11) 0.018(4) Uiso 1 1 d
H11A H 0.1620(16) 0.0245(10) 0.4088(11) 0.022(4) Uiso 1 1 d
H11B H 0.2501(16) -0.0180(11) 0.3607(11) 0.025(5) Uiso 1 1 d
H12A H 0.2655(16) 0.1383(11) 0.2185(12) 0.026(5) Uiso 1 1 d
H12B H 0.3079(15) 0.0518(11) 0.2425(11) 0.023(4) Uiso 1 1 d
H13A H 0.4578(16) 0.0225(11) 0.3711(11) 0.029(5) Uiso 1 1 d
H13B H 0.5140(16) 0.0930(11) 0.4311(11) 0.026(5) Uiso 1 1 d
H14A H 0.177(2) 0.0326(15) 0.5700(16) 0.063(8) Uiso 1 1 d
H14B H 0.065(2) 0.0118(15) 0.6019(15) 0.061(7) Uiso 1 1 d
H14C H 0.1844(19) 0.0006(13) 0.6553(14) 0.043(6) Uiso 1 1 d
H15A H 0.346(2) 0.1689(14) 0.6564(15) 0.052(7) Uiso 1 1 d
H15B H 0.3404(18) 0.1236(13) 0.7339(13) 0.039(6) Uiso 1 1 d
H15C H 0.3105(18) 0.2110(13) 0.7261(12) 0.036(6) Uiso 1 1 d
H16A H 0.1234(18) 0.0902(12) 0.7878(13) 0.039(6) Uiso 1 1 d
H16B H -0.0060(18) 0.0976(12) 0.7356(12) 0.038(5) Uiso 1 1 d
H16C H 0.0612(18) 0.1751(13) 0.7735(12) 0.038(5) Uiso 1 1 d
H18A H -0.0162(15) 0.2728(10) 0.4492(11) 0.020(4) Uiso 1 1 d
H18B H -0.0216(17) 0.3357(12) 0.5178(12) 0.033(5) Uiso 1 1 d
H19A H -0.1143(17) 0.2051(11) 0.6588(12) 0.031(5) Uiso 1 1 d
H19B H -0.0834(17) 0.2949(12) 0.6441(12) 0.033(5) Uiso 1 1 d
H20A H -0.0570(17) 0.1300(11) 0.4706(12) 0.031(5) Uiso 1 1 d
H20B H -0.0995(14) 0.1053(10) 0.5512(10) 0.015(4) Uiso 1 1 d
H21 H -0.1925(18) 0.3412(12) 0.4093(13) 0.036(5) Uiso 1 1 d
H22 H -0.2939(17) 0.2777(11) 0.6158(12) 0.032(5) Uiso 1 1 d
H23 H -0.2694(17) 0.1127(12) 0.4456(12) 0.034(5) Uiso 1 1 d
H24A H -0.3422(18) 0.3360(11) 0.4843(12) 0.032(5) Uiso 1 1 d
H24B H -0.2245(19) 0.3758(13) 0.5407(13) 0.043(6) Uiso 1 1 d
H25A H -0.3243(18) 0.2345(11) 0.3767(12) 0.035(5) Uiso 1 1 d
H25B H -0.1952(19) 0.2107(12) 0.3664(13) 0.043(6) Uiso 1 1 d
H26A H -0.3868(16) 0.1955(10) 0.5092(11) 0.023(4) Uiso 1 1 d
H26B H -0.3028(16) 0.1436(11) 0.5730(12) 0.026(5) Uiso 1 1 d
H27A H 0.2676(16) 0.3768(10) 0.7432(12) 0.025(5) Uiso 1 1 d
H27B H 0.1494(17) 0.3299(11) 0.6944(11) 0.028(5) Uiso 1 1 d
H28A H 0.078(2) 0.4488(14) 0.6265(15) 0.053(7) Uiso 1 1 d
H28B H 0.101(2) 0.4622(13) 0.7215(14) 0.047(6) Uiso 1 1 d
H28C H 0.1942(18) 0.4966(12) 0.6730(12) 0.035(5) Uiso 1 1 d
H29A H 0.3510(18) 0.4429(12) 0.5902(13) 0.037(6) Uiso 1 1 d
H29B H 0.3963(18) 0.4284(12) 0.6835(13) 0.039(6) Uiso 1 1 d
H30A H 0.4487(16) 0.3254(11) 0.5619(12) 0.027(5) Uiso 1 1 d
H30B H 0.4910(17) 0.3097(12) 0.6541(12) 0.030(5) Uiso 1 1 d
H30C H 0.5404(17) 0.3822(11) 0.6123(11) 0.029(5) Uiso 1 1 d

loop_
_atom_site_aniso_label
_atom_site_aniso_U_11
_atom_site_aniso_U_22
_atom_site_aniso_U_33
_atom_site_aniso_U_23
_atom_site_aniso_U_13
_atom_site_aniso_U_12
Mg1 0.0174(3) 0.0172(3) 0.0174(3) -0.0008(2) 0.0048(2) -0.0011(2)
Si1 0.0200(2) 0.0152(2) 0.0201(2) 0.00247(16) 0.00496(17) -0.00020(16)
Si2 0.0173(2) 0.0188(2) 0.0161(2) 0.00092(16) 0.00345(16) 0.00018(16)
N1 0.0199(6) 0.0145(6) 0.0174(6) 0.0005(5) 0.0059(5) 0.0005(5)
N2 0.0145(6) 0.0185(6) 0.0166(6) -0.0005(5) 0.0032(5) -0.0003(5)
C1 0.0351(10) 0.0206(8) 0.0248(9) 0.0056(7) 0.0009(8) 0.0001(8)
C2 0.0268(9) 0.0199(8) 0.0335(10) 0.0047(7) 0.0102(8) 0.0039(7)
C3 0.0276(9) 0.0208(8) 0.0278(9) 0.0028(7) 0.0095(8) -0.0035(7)
C4 0.0165(7) 0.0151(7) 0.0150(7) 0.0001(6) 0.0037(6) 0.0003(6)
C5 0.0174(7) 0.0181(7) 0.0211(8) 0.0013(6) 0.0012(6) -0.0006(6)
C6 0.0230(8) 0.0181(7) 0.0167(8) 0.0000(6) 0.0038(7) 0.0021(6)
C7 0.0181(7) 0.0181(7) 0.0193(8) -0.0002(6) 0.0055(6) -0.0013(6)
C8 0.0214(8) 0.0183(7) 0.0207(8) -0.0012(6) -0.0007(7) -0.0027(6)
C9 0.0285(8) 0.0164(7) 0.0181(8) 0.0031(6) 0.0037(7) 0.0047(6)
C10 0.0211(8) 0.0208(8) 0.0230(8) -0.0018(6) 0.0085(7) 0.0008(6)
C11 0.0277(8) 0.0152(7) 0.0244(9) 0.0007(6) 0.0072(7) -0.0019(6)
C12 0.0314(9) 0.0187(8) 0.0173(8) -0.0010(6) 0.0046(7) 0.0001(7)
C13 0.0212(8) 0.0208(8) 0.0247(9) -0.0031(7) 0.0017(7) 0.0053(6)
C14 0.0283(9) 0.0195(8) 0.0268(9) 0.0023(7) 0.0041(8) 0.0021(7)
C15 0.0203(8) 0.0270(9) 0.0215(8) 0.0033(7) 0.0010(7) 0.0015(7)
C16 0.0270(9) 0.0323(9) 0.0196(8) 0.0042(7) 0.0063(7) -0.0003(8)
C17 0.0151(7) 0.0171(7) 0.0151(7) -0.0009(6) 0.0034(6) 0.0000(6)
C18 0.0180(8) 0.0249(8) 0.0292(9) 0.0086(7) 0.0033(7) -0.0008(7)
C19 0.0187(8) 0.0320(9) 0.0197(8) -0.0076(7) 0.0023(6) 0.0029(7)
C20 0.0182(8) 0.0185(8) 0.0267(9) -0.0041(7) 0.0038(7) -0.0007(6)
C21 0.0208(8) 0.0332(9) 0.0344(10) 0.0171(8) 0.0018(7) 0.0023(7)
C22 0.0171(7) 0.0307(9) 0.0237(9) -0.0077(7) 0.0049(7) 0.0027(7)
C23 0.0175(8) 0.0241(8) 0.0289(9) -0.0114(7) 0.0017(7) -0.0030(6)
C24 0.0196(8) 0.0207(8) 0.0467(11) -0.0035(8) 0.0009(8) 0.0029(7)
C25 0.0203(8) 0.0513(12) 0.0189(9) -0.0016(8) -0.0002(7) 0.0042(8)
C26 0.0167(8) 0.0257(8) 0.0282(9) 0.0027(7) 0.0034(7) -0.0003(7)
O1 0.0185(5) 0.0212(6) 0.0244(6) -0.0059(5) 0.0060(5) -0.0030(4)
C27 0.0289(9) 0.0249(8) 0.0201(8) -0.0057(7) 0.0079(7) -0.0021(7)
C28 0.0296(9) 0.0294(9) 0.0386(11) -0.0083(8) 0.0104(9) 0.0024(8)
C29 0.0199(8) 0.0264(9) 0.0421(11) -0.0074(8) 0.0061(8) -0.0056(7)
C30 0.0189(8) 0.0328(9) 0.0330(10) -0.0059(8) 0.0036(7) -0.0013(7)

loop_
_atom_type_symbol
_atom_type_description
_atom_type_scat_dispersion_real
_atom_type_scat_dispersion_imag
_atom_type_scat_source
C C 0.0033 0.0016 'International Tables Vol C Tables 4.2.6.8 and 6.1.1.4'
H H 0.0000 0.0000 'International Tables Vol C Tables 4.2.6.8 and 6.1.1.4'
N N 0.0061 0.0033 'International Tables Vol C Tables 4.2.6.8 and 6.1.1.4'
O O 0.0106 0.0060 'International Tables Vol C Tables 4.2.6.8 and 6.1.1.4'
Mg Mg 0.0486 0.0363 'International Tables Vol C Tables 4.2.6.8 and 6.1.1.4'
Si Si 0.0817 0.0704 'International Tables Vol C Tables 4.2.6.8 and 6.1.1.4'

loop_
_geom_angle_atom_site_label_1
_geom_angle_atom_site_label_2
_geom_angle_atom_site_label_3
_geom_angle
N1 Mg1 N2 138.77(6)
N1 Mg1 O1 115.41(5)
N2 Mg1 O1 105.82(5)
N1 Mg1 C18 101.85(6)
N2 Mg1 C18 58.23(5)
O1 Mg1 C18 114.15(5)
N1 Mg1 Si2 136.70(4)
N2 Mg1 Si2 28.03(4)
O1 Mg1 Si2 98.90(4)
C18 Mg1 Si2 86.03(4)
N1 Mg1 Si1 27.48(4)
N2 Mg1 Si1 147.47(4)
O1 Mg1 Si1 97.69(4)
C18 Mg1 Si1 91.83(4)
Si2 Mg1 Si1 162.65(2)
N1 Si1 C2 108.46(7)
N1 Si1 C3 115.27(7)
C2 Si1 C3 104.84(8)
N1 Si1 C1 116.24(7)
C2 Si1 C1 104.46(9)
C3 Si1 C1 106.47(9)
N1 Si1 Mg1 32.34(4)
C2 Si1 Mg1 76.84(6)
C3 Si1 Mg1 118.80(6)
C1 Si1 Mg1 132.94(6)
N2 Si2 C16 116.42(7)
N2 Si2 C15 106.45(7)
C16 Si2 C15 106.77(8)
N2 Si2 C14 116.94(7)
C16 Si2 C14 103.89(9)
C15 Si2 C14 105.50(8)
N2 Si2 Mg1 33.06(4)
C16 Si2 Mg1 138.82(6)
C15 Si2 Mg1 75.68(6)
C14 Si2 Mg1 115.18(6)
C4 N1 Si1 123.09(10)
C4 N1 Mg1 116.10(9)
Si1 N1 Mg1 120.19(7)
C17 N2 Si2 125.34(10)
C17 N2 Mg1 114.69(9)
Si2 N2 Mg1 118.91(7)
Si1 C1 H1A 110.6(13)
Si1 C1 H1B 112.0(13)
H1A C1 H1B 108.2(18)
Si1 C1 H1C 110.6(11)
H1A C1 H1C 107.7(17)
H1B C1 H1C 107.6(17)
Si1 C2 H2A 109.2(11)
Si1 C2 H2B 111.8(12)
H2A C2 H2B 106.9(16)
Si1 C2 H2C 111.3(12)
H2A C2 H2C 107.3(17)
H2B C2 H2C 110.2(17)
Si1 C3 H3A 112.2(12)
Si1 C3 H3B 109.2(13)
H3A C3 H3B 108.2(17)
Si1 C3 H3C 113.2(12)
H3A C3 H3C 105.5(17)
H3B C3 H3C 108.3(18)
N1 C4 C6 109.31(12)
N1 C4 C7 113.30(12)
C6 C4 C7 107.01(12)
N1 C4 C5 111.27(12)
C6 C4 C5 107.30(12)
C7 C4 C5 108.40(12)
C8 C5 C4 111.47(12)
C8 C5 H5A 110.2(11)
C4 C5 H5A 106.9(10)
C8 C5 H5B 108.5(10)
C4 C5 H5B 109.1(10)
H5A C5 H5B 110.6(15)
C4 C6 C9 111.93(13)
C4 C6 H6A 108.1(11)
C9 C6 H6A 110.6(11)
C4 C6 H6B 107.6(10)
C9 C6 H6B 109.3(10)
H6A C6 H6B 109.3(14)
C4 C7 C10 111.15(12)
C4 C7 H7A 110.5(10)
C10 C7 H7A 107.7(10)
C4 C7 H7B 109.3(10)
C10 C7 H7B 111.4(10)
H7A C7 H7B 106.8(14)
C11 C8 C12 110.11(13)
C11 C8 C5 109.12(13)
C12 C8 C5 109.10(13)
C11 C8 H8 109.8(10)
C12 C8 H8 107.8(10)
C5 C8 H8 110.9(10)
C13 C9 C11 109.53(13)
C13 C9 C6 109.41(13)
C11 C9 C6 109.28(13)
C13 C9 H9 110.9(11)
C11 C9 H9 109.5(11)
C6 C9 H9 108.2(11)
C12 C10 C13 109.34(13)
C12 C10 C7 109.22(13)
C13 C10 C7 110.03(13)
C12 C10 H10 110.5(10)
C13 C10 H10 110.4(10)
C7 C10 H10 107.4(10)
C8 C11 C9 109.21(13)
C8 C11 H11A 111.0(10)
C9 C11 H11A 110.3(10)
C8 C11 H11B 111.7(11)
C9 C11 H11B 106.3(11)
H11A C11 H11B 108.2(14)
C10 C12 C8 109.59(13)
C10 C12 H12A 110.9(11)
C8 C12 H12A 108.9(11)
C10 C12 H12B 110.3(11)
C8 C12 H12B 108.4(11)
H12A C12 H12B 108.7(15)
C9 C13 C10 109.09(13)
C9 C13 H13A 109.3(11)
C10 C13 H13A 110.1(11)
C9 C13 H13B 109.3(10)
C10 C13 H13B 110.2(10)
H13A C13 H13B 108.8(15)
Si2 C14 H14A 111.9(15)
Si2 C14 H14B 113.5(15)
H14A C14 H14B 110(2)
Si2 C14 H14C 109.8(13)
H14A C14 H14C 106.4(19)
H14B C14 H14C 104.7(19)
Si2 C15 H15A 114.1(14)
Si2 C15 H15B 111.1(12)
H15A C15 H15B 106.6(18)
Si2 C15 H15C 112.1(12)
H15A C15 H15C 105.4(18)
H15B C15 H15C 107.1(17)
Si2 C16 H16A 108.1(12)
Si2 C16 H16B 112.8(12)
H16A C16 H16B 104.6(17)
Si2 C16 H16C 111.6(12)
H16A C16 H16C 110.4(17)
H16B C16 H16C 109.1(17)
N2 C17 C18 108.71(12)
N2 C17 C20 112.72(12)
C18 C17 C20 107.50(13)
N2 C17 C19 112.81(12)
C18 C17 C19 106.97(13)
C20 C17 C19 107.85(13)
C17 C18 C21 112.32(13)
C17 C18 Mg1 78.15(8)
C21 C18 Mg1 169.01(12)
C17 C18 H18A 110.0(10)
C21 C18 H18A 108.1(10)
Mg1 C18 H18A 63.7(10)
C17 C18 H18B 108.2(11)
C21 C18 H18B 110.4(11)
Mg1 C18 H18B 67.5(11)
H18A C18 H18B 107.7(15)
C22 C19 C17 111.25(13)
C22 C19 H19A 109.3(11)
C17 C19 H19A 109.6(11)
C22 C19 H19B 110.2(11)
C17 C19 H19B 108.7(11)
H19A C19 H19B 107.7(15)
C23 C20 C17 111.44(13)
C23 C20 H20A 110.9(11)
C17 C20 H20A 107.9(11)
C23 C20 H20B 109.4(10)
C17 C20 H20B 108.4(10)
H20A C20 H20B 108.7(14)
C25 C21 C24 109.64(14)
C25 C21 C18 108.65(15)
C24 C21 C18 109.43(15)
C25 C21 H21 108.5(12)
C24 C21 H21 111.5(12)
C18 C21 H21 109.0(12)
C26 C22 C24 109.40(14)
C26 C22 C19 109.71(14)
C24 C22 C19 109.93(14)
C26 C22 H22 110.2(11)
C24 C22 H22 107.9(11)
C19 C22 H22 109.7(11)
C25 C23 C26 109.38(14)
C25 C23 C20 109.27(14)
C26 C23 C20 109.52(14)
C25 C23 H23 111.2(12)
C26 C23 H23 108.3(12)
C20 C23 H23 109.2(12)
C22 C24 C21 108.97(14)
C22 C24 H24A 111.5(11)
C21 C24 H24A 107.6(11)
C22 C24 H24B 108.6(12)
C21 C24 H24B 110.1(12)
H24A C24 H24B 110.0(17)
C21 C25 C23 109.60(14)
C21 C25 H25A 111.4(11)
C23 C25 H25A 111.5(12)
C21 C25 H25B 108.7(12)
C23 C25 H25B 109.2(12)
H25A C25 H25B 106.4(17)
C22 C26 C23 109.42(13)
C22 C26 H26A 108.8(11)
C23 C26 H26A 110.7(11)
C22 C26 H26B 111.1(11)
C23 C26 H26B 109.7(11)
H26A C26 H26B 107.1(15)
C27 O1 C29 113.83(13)
C27 O1 Mg1 119.24(9)
C29 O1 Mg1 126.69(10)
O1 C27 C28 112.54(15)
O1 C27 H27A 106.5(10)
C28 C27 H27A 111.4(10)
O1 C27 H27B 105.6(11)
C28 C27 H27B 111.3(11)
H27A C27 H27B 109.2(15)
C27 C28 H28A 110.4(14)
C27 C28 H28B 108.8(13)
H28A C28 H28B 109.0(18)
C27 C28 H28C 111.4(11)
H28A C28 H28C 109.5(18)
H28B C28 H28C 107.7(17)
O1 C29 C30 109.72(14)
O1 C29 H29A 107.3(12)
C30 C29 H29A 113.9(12)
O1 C29 H29B 108.0(12)
C30 C29 H29B 111.6(11)
H29A C29 H29B 106.0(16)
C29 C30 H30A 111.5(11)
C29 C30 H30B 110.5(11)
H30A C30 H30B 109.4(16)
C29 C30 H30C 108.4(11)
H30A C30 H30C 108.3(16)
H30B C30 H30C 108.8(16)

loop_
_geom_bond_atom_site_label_1
_geom_bond_atom_site_label_2
_geom_bond_distance
Mg1 N1 1.9763(14)
Mg1 N2 1.9768(14)
Mg1 O1 2.0494(12)
Mg1 C18 2.8162(17)
Mg1 Si2 3.1719(7)
Mg1 Si1 3.1937(7)
Si1 N1 1.7047(13)
Si1 C2 1.8822(18)
Si1 C3 1.8832(18)
Si1 C1 1.8855(19)
Si2 N2 1.7026(13)
Si2 C16 1.8803(18)
Si2 C15 1.8817(17)
Si2 C14 1.8843(18)
N1 C4 1.4795(18)
N2 C17 1.4732(18)
C1 H1A 0.94(2)
C1 H1B 0.96(2)
C1 H1C 0.98(2)
C2 H2A 0.98(2)
C2 H2B 0.97(2)
C2 H2C 0.96(2)
C3 H3A 1.00(2)
C3 H3B 0.94(2)
C3 H3C 0.98(2)
C4 C6 1.538(2)
C4 C7 1.539(2)
C4 C5 1.544(2)
C5 C8 1.535(2)
C5 H5A 1.004(19)
C5 H5B 0.972(18)
C6 C9 1.539(2)
C6 H6A 0.950(18)
C6 H6B 0.991(17)
C7 C10 1.540(2)
C7 H7A 1.009(18)
C7 H7B 0.973(18)
C8 C11 1.528(2)
C8 C12 1.529(2)
C8 H8 1.003(17)
C9 C13 1.528(2)
C9 C11 1.531(2)
C9 H9 0.936(19)
C10 C12 1.528(2)
C10 C13 1.532(2)
C10 H10 0.971(18)
C11 H11A 1.006(18)
C11 H11B 0.968(18)
C12 H12A 0.982(19)
C12 H12B 0.949(18)
C13 H13A 0.974(19)
C13 H13B 1.002(19)
C14 H14A 0.95(3)
C14 H14B 0.93(3)
C14 H14C 0.95(2)
C15 H15A 0.95(2)
C15 H15B 0.95(2)
C15 H15C 0.94(2)
C16 H16A 0.99(2)
C16 H16B 0.98(2)
C16 H16C 0.96(2)
C17 C18 1.535(2)
C17 C20 1.537(2)
C17 C19 1.541(2)
C18 C21 1.536(2)
C18 H18A 0.964(18)
C18 H18B 1.00(2)
C19 C22 1.538(2)
C19 H19A 0.99(2)
C19 H19B 0.98(2)
C20 C23 1.536(2)
C20 H20A 1.00(2)
C20 H20B 0.961(17)
C21 C25 1.526(3)
C21 C24 1.530(3)
C21 H21 0.93(2)
C22 C26 1.521(2)
C22 C24 1.525(3)
C22 H22 0.97(2)
C23 C25 1.527(3)
C23 C26 1.529(2)
C23 H23 0.96(2)
C24 H24A 0.98(2)
C24 H24B 1.00(2)
C25 H25A 0.98(2)
C25 H25B 1.00(2)
C26 H26A 0.962(18)
C26 H26B 0.968(19)
O1 C27 1.4533(19)
O1 C29 1.456(2)
C27 C28 1.498(2)
C27 H27A 0.999(19)
C27 H27B 1.006(19)
C28 H28A 0.97(2)
C28 H28B 0.97(2)
C28 H28C 1.00(2)
C29 C30 1.501(2)
C29 H29A 0.94(2)
C29 H29B 1.01(2)
C30 H30A 0.93(2)
C30 H30B 0.97(2)
C30 H30C 0.973(19)

loop_
_geom_torsion_atom_site_label_1
_geom_torsion_atom_site_label_2
_geom_torsion_atom_site_label_3
_geom_torsion_atom_site_label_4
_geom_torsion
N2 Mg1 Si1 N1 -90.94(11)
O1 Mg1 Si1 N1 132.76(9)
C18 Mg1 Si1 N1 -112.57(9)
Si2 Mg1 Si1 N1 -30.04(10)
N1 Mg1 Si1 C2 167.68(10)
N2 Mg1 Si1 C2 76.75(10)
O1 Mg1 Si1 C2 -59.56(7)
C18 Mg1 Si1 C2 55.11(7)
Si2 Mg1 Si1 C2 137.64(9)
N1 Mg1 Si1 C3 -92.43(10)
N2 Mg1 Si1 C3 176.63(10)
O1 Mg1 Si1 C3 40.33(8)
C18 Mg1 Si1 C3 155.00(8)
Si2 Mg1 Si1 C3 -122.48(9)
N1 Mg1 Si1 C1 70.05(12)
N2 Mg1 Si1 C1 -20.88(12)
O1 Mg1 Si1 C1 -157.19(9)
C18 Mg1 Si1 C1 -42.52(10)
Si2 Mg1 Si1 C1 40.01(12)
N1 Mg1 Si2 N2 -109.88(10)
O1 Mg1 Si2 N2 107.05(9)
C18 Mg1 Si2 N2 -6.80(9)
Si1 Mg1 Si2 N2 -90.20(10)
N1 Mg1 Si2 C16 -168.73(10)
N2 Mg1 Si2 C16 -58.85(12)
O1 Mg1 Si2 C16 48.20(10)
C18 Mg1 Si2 C16 -65.65(10)
Si1 Mg1 Si2 C16 -149.05(10)
N1 Mg1 Si2 C15 92.03(9)
N2 Mg1 Si2 C15 -158.09(10)
O1 Mg1 Si2 C15 -51.04(7)
C18 Mg1 Si2 C15 -164.88(7)
Si1 Mg1 Si2 C15 111.71(9)
N1 Mg1 Si2 C14 -8.62(9)
N2 Mg1 Si2 C14 101.27(10)
O1 Mg1 Si2 C14 -151.68(7)
C18 Mg1 Si2 C14 94.47(8)
Si1 Mg1 Si2 C14 11.07(10)
C2 Si1 N1 C4 157.92(12)
C3 Si1 N1 C4 -84.94(13)
C1 Si1 N1 C4 40.66(14)
Mg1 Si1 N1 C4 170.57(17)
C2 Si1 N1 Mg1 -12.65(10)
C3 Si1 N1 Mg1 104.49(9)
C1 Si1 N1 Mg1 -129.90(9)
N2 Mg1 N1 C4 -45.87(14)
O1 Mg1 N1 C4 135.13(10)
C18 Mg1 N1 C4 -100.64(10)
Si2 Mg1 N1 C4 -3.78(13)
Si1 Mg1 N1 C4 -171.20(16)
N2 Mg1 N1 Si1 125.33(9)
O1 Mg1 N1 Si1 -53.66(9)
C18 Mg1 N1 Si1 70.57(8)
Si2 Mg1 N1 Si1 167.43(4)
C16 Si2 N2 C17 -51.43(14)
C15 Si2 N2 C17 -170.28(12)
C14 Si2 N2 C17 72.16(14)
Mg1 Si2 N2 C17 167.56(17)
C16 Si2 N2 Mg1 141.01(9)
C15 Si2 N2 Mg1 22.15(10)
C14 Si2 N2 Mg1 -95.40(10)
N1 Mg1 N2 C17 -66.94(13)
O1 Mg1 N2 C17 112.11(10)
C18 Mg1 N2 C17 3.17(9)
Si2 Mg1 N2 C17 -168.85(15)
Si1 Mg1 N2 C17 -22.52(15)
N1 Mg1 N2 Si2 101.91(10)
O1 Mg1 N2 Si2 -79.03(8)
C18 Mg1 N2 Si2 172.02(10)
Si1 Mg1 N2 Si2 146.33(5)
Si1 N1 C4 C6 162.91(10)
Mg1 N1 C4 C6 -26.16(15)
Si1 N1 C4 C7 43.68(16)
Mg1 N1 C4 C7 -145.39(10)
Si1 N1 C4 C5 -78.75(15)
Mg1 N1 C4 C5 92.17(13)
N1 C4 C5 C8 -177.58(12)
C6 C4 C5 C8 -58.05(16)
C7 C4 C5 C8 57.20(16)
N1 C4 C6 C9 178.22(12)
C7 C4 C6 C9 -58.73(16)
C5 C4 C6 C9 57.44(17)
N1 C4 C7 C10 178.86(12)
C6 C4 C7 C10 58.31(16)
C5 C4 C7 C10 -57.13(16)
C4 C5 C8 C11 60.89(17)
C4 C5 C8 C12 -59.45(17)
C4 C6 C9 C13 60.32(17)
C4 C6 C9 C11 -59.59(17)
C4 C7 C10 C12 59.73(17)
C4 C7 C10 C13 -60.29(17)
C12 C8 C11 C9 59.15(17)
C5 C8 C11 C9 -60.57(17)
C13 C9 C11 C8 -60.06(17)
C6 C9 C11 C8 59.78(17)
C13 C10 C12 C8 59.74(17)
C7 C10 C12 C8 -60.70(17)
C11 C8 C12 C10 -59.22(17)
C5 C8 C12 C10 60.50(17)
C11 C9 C13 C10 60.97(16)
C6 C9 C13 C10 -58.80(17)
C12 C10 C13 C9 -60.70(17)
C7 C10 C13 C9 59.25(17)
Si2 N2 C17 C18 -173.25(11)
Mg1 N2 C17 C18 -5.22(15)
Si2 N2 C17 C20 -54.16(17)
Mg1 N2 C17 C20 113.86(12)
Si2 N2 C17 C19 68.29(16)
Mg1 N2 C17 C19 -123.69(12)
N2 C17 C18 C21 179.92(14)
C20 C17 C18 C21 57.62(18)
C19 C17 C18 C21 -57.99(18)
N2 C17 C18 Mg1 3.40(10)
C20 C17 C18 Mg1 -118.90(11)
C19 C17 C18 Mg1 125.49(10)
N1 Mg1 C18 C17 137.88(9)
N2 Mg1 C18 C17 -2.82(8)
O1 Mg1 C18 C17 -97.05(9)
Si2 Mg1 C18 C17 0.93(8)
Si1 Mg1 C18 C17 163.69(9)
N1 Mg1 C18 C21 -25.0(7)
N2 Mg1 C18 C21 -165.7(7)
O1 Mg1 C18 C21 100.1(7)
Si2 Mg1 C18 C21 -162.0(7)
Si1 Mg1 C18 C21 0.8(7)
N2 C17 C19 C22 177.34(13)
C18 C17 C19 C22 57.86(17)
C20 C17 C19 C22 -57.52(18)
N2 C17 C20 C23 -177.11(13)
C18 C17 C20 C23 -57.32(17)
C19 C17 C20 C23 57.70(17)
C17 C18 C21 C25 -59.8(2)
Mg1 C18 C21 C25 102.1(7)
C17 C18 C21 C24 59.90(19)
Mg1 C18 C21 C24 -138.2(6)
C17 C19 C22 C26 59.73(19)
C17 C19 C22 C24 -60.62(18)
C17 C20 C23 C25 60.04(18)
C17 C20 C23 C26 -59.75(18)
C26 C22 C24 C21 -60.78(17)
C19 C22 C24 C21 59.76(18)
C25 C21 C24 C22 60.16(18)
C18 C21 C24 C22 -58.91(18)
C24 C21 C25 C23 -59.68(18)
C18 C21 C25 C23 59.87(18)
C26 C23 C25 C21 59.38(17)
C20 C23 C25 C21 -60.49(18)
C24 C22 C26 C23 60.93(17)
C19 C22 C26 C23 -59.75(18)
C25 C23 C26 C22 -60.04(17)
C20 C23 C26 C22 59.69(18)
N1 Mg1 O1 C27 156.87(10)
N2 Mg1 O1 C27 -22.44(12)
C18 Mg1 O1 C27 39.34(12)
Si2 Mg1 O1 C27 -50.28(11)
Si1 Mg1 O1 C27 134.84(10)
N1 Mg1 O1 C29 -17.22(14)
N2 Mg1 O1 C29 163.47(13)
C18 Mg1 O1 C29 -134.75(13)
Si2 Mg1 O1 C29 135.63(12)
Si1 Mg1 O1 C29 -39.25(13)
C29 O1 C27 C28 74.11(18)
Mg1 O1 C27 C28 -100.71(15)
C27 O1 C29 C30 137.94(16)
Mg1 O1 C29 C30 -47.7(2)
